data_7238706
loop_
_publ_author_name
'Monbaliu, Jean-Christophe M.'
'Beagle, Lucas K.'
'Kovacs, Judit'
'Zeller, Matthias'
'Stevens, Christian V.'
'Katritzky, Alan R.'

_publ_section_title
;
 En route towards \a-benzotriazoyl nitroso derivatives
;
_journal_issue 24
_journal_name_full 'RSC Advances'
_journal_page_first 8941
_journal_paper_doi 10.1039/c2ra21311g
_journal_volume 2
_journal_year 2012
_chemical_formula_sum 'C12 H14 N4 O2'
_chemical_formula_weight 246.27
_space_group_IT_number 19
_space_group_name_Hall 'P 2ac 2ab'
_space_group_name_H-M_alt 'P 21 21 21'
_symmetry_cell_setting orthorhombic
_symmetry_space_group_name_H-M 'P 21 21 21'
_atom_sites_solution_hydrogens geom
_atom_sites_solution_primary direct
_atom_sites_solution_secondary difmap
_audit_creation_method SHELXL-97
_cell_angle_alpha 90.00
_cell_angle_beta 90.00
_cell_angle_gamma 90.00
_cell_formula_units_Z 4
_cell_length_a 5.9246(9)
_cell_length_b 11.7114(19)
_cell_length_c 16.898(3)
_cell_measurement_reflns_used 3168
_cell_measurement_temperature 100(2)
_cell_measurement_theta_max 31.73
_cell_measurement_theta_min 2.97
_cell_volume 1172.5(3)
_computing_cell_refinement 'Apex2 v2011.2-0'
_computing_data_collection 'Apex2 v2011.2-0 (Bruker, 2011)'
_computing_data_reduction 'Apex2 v2011.2-0'
_computing_molecular_graphics 'SHELXTL 6.14'
_computing_publication_material 'SHELXTL 6.14'
_computing_structure_refinement
;
SHELXLE Rev548, Shelxle (H\"ubschle et al., 2011)
;
_computing_structure_solution 'SHELXTL 6.14 (Bruker, 2003; Sheldrick, 2008)'
_diffrn_ambient_temperature 100(2)
_diffrn_measured_fraction_theta_full 0.984
_diffrn_measured_fraction_theta_max 0.923
_diffrn_measurement_device_type 'Bruker AXS SMART APEX CCD diffractometer'
_diffrn_measurement_method '\w scans'
_diffrn_radiation_monochromator graphite
_diffrn_radiation_source 'fine-focus sealed tube'
_diffrn_radiation_type MoK\a
_diffrn_radiation_wavelength 0.71073
_diffrn_reflns_av_R_equivalents 0.0250
_diffrn_reflns_av_sigmaI/netI 0.0225
_diffrn_reflns_limit_h_max 8
_diffrn_reflns_limit_h_min -8
_diffrn_reflns_limit_k_max 17
_diffrn_reflns_limit_k_min -16
_diffrn_reflns_limit_l_max 23
_diffrn_reflns_limit_l_min -16
_diffrn_reflns_number 8626
_diffrn_reflns_theta_full 28.00
_diffrn_reflns_theta_max 31.73
_diffrn_reflns_theta_min 2.12
_diffrn_standards_number 0
_exptl_absorpt_coefficient_mu 0.099
_exptl_absorpt_correction_T_max 0.7463
_exptl_absorpt_correction_T_min 0.6747
_exptl_absorpt_correction_type multi-scan
_exptl_absorpt_process_details 'Apex2 v2011.2-0 (Bruker, 2011)'
_exptl_crystal_colour colourless
_exptl_crystal_density_diffrn 1.395
_exptl_crystal_density_method 'not measured'
_exptl_crystal_description rod
_exptl_crystal_F_000 520
_exptl_crystal_size_max 0.55
_exptl_crystal_size_mid 0.29
_exptl_crystal_size_min 0.26
_refine_diff_density_max 0.312
_refine_diff_density_min -0.195
_refine_diff_density_rms 0.042
_refine_ls_extinction_method none
_refine_ls_goodness_of_fit_ref 1.071
_refine_ls_hydrogen_treatment constr
_refine_ls_matrix_type full
_refine_ls_number_parameters 163
_refine_ls_number_reflns 2124
_refine_ls_number_restraints 0
_refine_ls_restrained_S_all 1.071
_refine_ls_R_factor_all 0.0362
_refine_ls_R_factor_gt 0.0346
_refine_ls_shift/su_max 0.000
_refine_ls_shift/su_mean 0.000
_refine_ls_structure_factor_coef Fsqd
_refine_ls_weighting_details 'calc w=1/[\s^2^(Fo^2^)+(0.0524P)^2^+0.1709P] where P=(Fo^2^+2Fc^2^)/3'
_refine_ls_weighting_scheme calc
_refine_ls_wR_factor_gt 0.0888
_refine_ls_wR_factor_ref 0.0904
_reflns_number_gt 2045
_reflns_number_total 2124
_reflns_threshold_expression I>2\s(I)
_cod_data_source_file c2ra21311g.txt
_cod_data_source_block 12mz117_0m
_cod_depositor_comments
;
The following automatic conversions were performed:

data item '_symmetry_cell_setting' value 'Orthorhombic' was changed
to 'orthorhombic' in accordance with the
/home/saulius/struct/COD-crude-data/automatic-downloads/DataCite-retrospective/RSC/depositions/lib/dictionaries/cif_core.dic
dictionary named 'cif_core.dic' version 2.4.2 last updated on
2011-04-26.

Automatic conversion script
Id: cif_fix_values 6909 2019-04-08 15:41:33Z antanas 
;
_cod_original_sg_symbol_H-M P2(1)2(1)2(1)
_cod_database_code 7238706

loop_
_symmetry_equiv_pos_as_xyz
'x, y, z'
'-x+1/2, -y, z+1/2'
'-x, y+1/2, -z+1/2'
'x+1/2, -y+1/2, -z'

loop_
_atom_site_label
_atom_site_type_symbol
_atom_site_fract_x
_atom_site_fract_y
_atom_site_fract_z
_atom_site_U_iso_or_equiv
_atom_site_adp_type
_atom_site_occupancy
_atom_site_symmetry_multiplicity
_atom_site_calc_flag
_atom_site_refinement_flags
C1 C 0.8295(2) 1.01585(10) 0.01443(8) 0.0145(2) Uani 1 1 d .
C2 C 0.6532(2) 1.04456(11) -0.04834(8) 0.0161(2) Uani 1 1 d .
H2A H 0.7191 1.0976 -0.0877 0.019 Uiso 1 1 calc R
H2B H 0.5229 1.0830 -0.0232 0.019 Uiso 1 1 calc R
C3 C 0.5733(2) 0.93547(11) -0.09007(8) 0.0172(2) Uani 1 1 d .
H3A H 0.4916 0.8868 -0.0517 0.021 Uiso 1 1 calc R
H3B H 0.4667 0.9561 -0.1328 0.021 Uiso 1 1 calc R
C4 C 0.7699(2) 0.86778(12) -0.12524(8) 0.0198(3) Uani 1 1 d .
H4A H 0.7123 0.7966 -0.1496 0.024 Uiso 1 1 calc R
H4B H 0.8442 0.9135 -0.1671 0.024 Uiso 1 1 calc R
C5 C 0.9406(3) 0.83846(11) -0.06097(9) 0.0192(3) Uani 1 1 d .
H5A H 1.0702 0.7979 -0.0849 0.023 Uiso 1 1 calc R
H5B H 0.8696 0.7867 -0.0219 0.023 Uiso 1 1 calc R
C6 C 1.0252(2) 0.94600(11) -0.01876(8) 0.0167(2) Uani 1 1 d .
H6A H 1.1274 0.9238 0.0249 0.020 Uiso 1 1 calc R
H6B H 1.1122 0.9934 -0.0565 0.020 Uiso 1 1 calc R
C7 C 0.6992(2) 0.86445(11) 0.18696(8) 0.0172(3) Uani 1 1 d .
C8 C 0.7195(3) 0.78665(12) 0.25099(8) 0.0216(3) Uani 1 1 d .
H8 H 0.8501 0.7406 0.2579 0.026 Uiso 1 1 calc R
C9 C 0.5411(3) 0.78146(12) 0.30226(9) 0.0240(3) Uani 1 1 d .
H9 H 0.5475 0.7295 0.3454 0.029 Uiso 1 1 calc R
C10 C 0.3452(3) 0.85165(13) 0.29304(8) 0.0229(3) Uani 1 1 d .
H10 H 0.2274 0.8459 0.3310 0.028 Uiso 1 1 calc R
C11 C 0.3213(3) 0.92708(12) 0.23139(8) 0.0200(3) Uani 1 1 d .
H11 H 0.1904 0.9732 0.2256 0.024 Uiso 1 1 calc R
C12 C 0.5029(2) 0.93218(11) 0.17684(8) 0.0167(2) Uani 1 1 d .
N1 N 0.9373(2) 1.12872(10) 0.04570(8) 0.0214(3) Uani 1 1 d .
N2 N 0.8427(2) 0.88520(10) 0.12656(7) 0.0171(2) Uani 1 1 d .
N3 N 0.7277(2) 0.96120(9) 0.08312(7) 0.0152(2) Uani 1 1 d .
N4 N 0.5248(2) 0.99377(10) 0.10969(7) 0.0165(2) Uani 1 1 d .
O1 O 1.0250(3) 1.18992(9) -0.00405(7) 0.0337(3) Uani 1 1 d .
O2 O 0.9340(2) 1.14810(10) 0.11666(7) 0.0310(3) Uani 1 1 d .

loop_
_atom_site_aniso_label
_atom_site_aniso_U_11
_atom_site_aniso_U_22
_atom_site_aniso_U_33
_atom_site_aniso_U_23
_atom_site_aniso_U_13
_atom_site_aniso_U_12
C1 0.0162(5) 0.0132(5) 0.0143(5) -0.0028(4) 0.0017(5) -0.0020(4)
C2 0.0180(6) 0.0151(5) 0.0154(6) 0.0003(4) 0.0008(5) 0.0014(5)
C3 0.0164(6) 0.0189(5) 0.0164(6) -0.0018(5) -0.0014(5) -0.0003(5)
C4 0.0195(6) 0.0221(6) 0.0179(6) -0.0065(5) 0.0007(5) 0.0017(5)
C5 0.0194(6) 0.0175(5) 0.0209(6) -0.0042(5) 0.0015(5) 0.0039(5)
C6 0.0125(5) 0.0201(5) 0.0175(6) -0.0033(5) 0.0022(5) 0.0009(5)
C7 0.0184(6) 0.0193(5) 0.0140(6) -0.0020(4) -0.0026(5) -0.0020(5)
C8 0.0273(7) 0.0214(6) 0.0160(6) 0.0017(5) -0.0050(6) -0.0017(6)
C9 0.0349(8) 0.0222(6) 0.0149(6) 0.0010(5) -0.0020(6) -0.0075(6)
C10 0.0271(7) 0.0261(6) 0.0156(6) -0.0039(5) 0.0030(6) -0.0099(6)
C11 0.0184(6) 0.0243(6) 0.0173(6) -0.0043(5) 0.0021(5) -0.0045(5)
C12 0.0179(6) 0.0187(5) 0.0137(6) -0.0032(4) -0.0011(5) -0.0025(5)
N1 0.0205(6) 0.0178(5) 0.0260(6) -0.0075(4) 0.0013(5) -0.0029(4)
N2 0.0163(5) 0.0186(5) 0.0163(5) -0.0001(4) -0.0021(4) 0.0011(4)
N3 0.0150(5) 0.0168(5) 0.0137(5) -0.0009(4) 0.0011(4) 0.0009(4)
N4 0.0146(5) 0.0192(5) 0.0157(5) -0.0024(4) 0.0016(4) 0.0006(4)
O1 0.0430(8) 0.0228(5) 0.0352(6) -0.0020(5) 0.0051(6) -0.0156(5)
O2 0.0347(6) 0.0331(6) 0.0252(6) -0.0150(5) 0.0036(5) -0.0083(5)

loop_
_atom_type_symbol
_atom_type_description
_atom_type_scat_dispersion_real
_atom_type_scat_dispersion_imag
_atom_type_scat_source
C C 0.0033 0.0016 'International Tables Vol C Tables 4.2.6.8 and 6.1.1.4'
H H 0.0000 0.0000 'International Tables Vol C Tables 4.2.6.8 and 6.1.1.4'
N N 0.0061 0.0033 'International Tables Vol C Tables 4.2.6.8 and 6.1.1.4'
O O 0.0106 0.0060 'International Tables Vol C Tables 4.2.6.8 and 6.1.1.4'

loop_
_geom_angle_atom_site_label_1
_geom_angle_atom_site_label_2
_geom_angle_atom_site_label_3
_geom_angle
N3 C1 C6 111.84(11)
N3 C1 C2 111.56(11)
C6 C1 C2 112.50(11)
N3 C1 N1 105.77(10)
C6 C1 N1 105.54(10)
C2 C1 N1 109.20(10)
C1 C2 C3 110.32(10)
C1 C2 H2A 109.6
C3 C2 H2A 109.6
C1 C2 H2B 109.6
C3 C2 H2B 109.6
H2A C2 H2B 108.1
C4 C3 C2 112.05(11)
C4 C3 H3A 109.2
C2 C3 H3A 109.2
C4 C3 H3B 109.2
C2 C3 H3B 109.2
H3A C3 H3B 107.9
C5 C4 C3 110.21(11)
C5 C4 H4A 109.6
C3 C4 H4A 109.6
C5 C4 H4B 109.6
C3 C4 H4B 109.6
H4A C4 H4B 108.1
C4 C5 C6 111.34(11)
C4 C5 H5A 109.4
C6 C5 H5A 109.4
C4 C5 H5B 109.4
C6 C5 H5B 109.4
H5A C5 H5B 108.0
C1 C6 C5 111.31(11)
C1 C6 H6A 109.4
C5 C6 H6A 109.4
C1 C6 H6B 109.4
C5 C6 H6B 109.4
H6A C6 H6B 108.0
N2 C7 C12 108.94(12)
N2 C7 C8 129.66(14)
C12 C7 C8 121.36(13)
C9 C8 C7 116.47(14)
C9 C8 H8 121.8
C7 C8 H8 121.8
C8 C9 C10 122.15(13)
C8 C9 H9 118.9
C10 C9 H9 118.9
C11 C10 C9 122.42(14)
C11 C10 H10 118.8
C9 C10 H10 118.8
C10 C11 C12 116.21(14)
C10 C11 H11 121.9
C12 C11 H11 121.9
N4 C12 C7 108.73(12)
N4 C12 C11 129.89(13)
C7 C12 C11 121.37(13)
O2 N1 O1 125.04(13)
O2 N1 C1 118.93(12)
O1 N1 C1 116.00(12)
N3 N2 C7 102.34(11)
N4 N3 N2 117.52(11)
N4 N3 C1 120.93(11)
N2 N3 C1 121.22(11)
N3 N4 C12 102.46(11)

loop_
_geom_bond_atom_site_label_1
_geom_bond_atom_site_label_2
_geom_bond_distance
C1 N3 1.4562(17)
C1 C6 1.5256(18)
C1 C2 1.5260(19)
C1 N1 1.5602(17)
C2 C3 1.5341(18)
C2 H2A 0.9900
C2 H2B 0.9900
C3 C4 1.5290(19)
C3 H3A 0.9900
C3 H3B 0.9900
C4 C5 1.523(2)
C4 H4A 0.9900
C4 H4B 0.9900
C5 C6 1.5317(19)
C5 H5A 0.9900
C5 H5B 0.9900
C6 H6A 0.9900
C6 H6B 0.9900
C7 N2 1.3502(18)
C7 C12 1.4180(19)
C7 C8 1.4196(18)
C8 C9 1.368(2)
C8 H8 0.9500
C9 C10 1.431(2)
C9 H9 0.9500
C10 C11 1.373(2)
C10 H10 0.9500
C11 C12 1.4183(19)
C11 H11 0.9500
C12 N4 1.3509(17)
N1 O2 1.2205(17)
N1 O1 1.2207(17)
N2 N3 1.3398(16)
N3 N4 1.3387(16)

loop_
_geom_torsion_atom_site_label_1
_geom_torsion_atom_site_label_2
_geom_torsion_atom_site_label_3
_geom_torsion_atom_site_label_4
_geom_torsion
N3 C1 C2 C3 -73.00(13)
C6 C1 C2 C3 53.62(14)
N1 C1 C2 C3 170.45(11)
C1 C2 C3 C4 -55.23(15)
C2 C3 C4 C5 56.93(15)
C3 C4 C5 C6 -56.39(15)
N3 C1 C6 C5 72.44(14)
C2 C1 C6 C5 -54.04(15)
N1 C1 C6 C5 -173.02(11)
C4 C5 C6 C1 55.17(16)
N2 C7 C8 C9 -177.71(14)
C12 C7 C8 C9 -0.5(2)
C7 C8 C9 C10 -1.0(2)
C8 C9 C10 C11 1.3(2)
C9 C10 C11 C12 -0.2(2)
N2 C7 C12 N4 0.62(15)
C8 C7 C12 N4 -177.13(12)
N2 C7 C12 C11 179.37(12)
C8 C7 C12 C11 1.62(19)
C10 C11 C12 N4 177.23(13)
C10 C11 C12 C7 -1.23(19)
N3 C1 N1 O2 4.64(17)
C6 C1 N1 O2 -114.03(15)
C2 C1 N1 O2 124.81(14)
N3 C1 N1 O1 -177.30(14)
C6 C1 N1 O1 64.04(16)
C2 C1 N1 O1 -57.12(16)
C12 C7 N2 N3 -0.95(14)
C8 C7 N2 N3 176.55(14)
C7 N2 N3 N4 1.08(15)
C7 N2 N3 C1 174.42(11)
C6 C1 N3 N4 -164.47(11)
C2 C1 N3 N4 -37.48(15)
N1 C1 N3 N4 81.14(13)
C6 C1 N3 N2 22.42(16)
C2 C1 N3 N2 149.40(11)
N1 C1 N3 N2 -91.98(13)
N2 N3 N4 C12 -0.71(14)
C1 N3 N4 C12 -174.07(11)
C7 C12 N4 N3 0.02(13)
C11 C12 N4 N3 -178.59(13)
